data_7203411
loop_
_publ_author_name
'Catala, Laure'
'Wurst, Klaus'
'Amabilino, David B.'
'Veciana, Jaume'

_publ_section_title
;
 Polymorphs of a pyrazole nitronyl nitroxide and its complexes with
 metal(ii) hexafluoroacetylacetonates
;
_journal_issue 26
_journal_name_full 'Journal of Materials Chemistry'
_journal_page_first 2736
_journal_paper_doi 10.1039/b604598g
_journal_volume 16
_journal_year 2006
_chemical_formula_sum 'C30.5 H32.5 Cl1.5 F12 N8 Ni O8'
_chemical_formula_weight 979.03
_chemical_name_systematic
;
?
;
_space_group_IT_number 2
_symmetry_cell_setting triclinic
_symmetry_space_group_name_Hall '-P 1'
_symmetry_space_group_name_H-M 'P -1'
_atom_sites_solution_hydrogens geom
_atom_sites_solution_primary direct
_atom_sites_solution_secondary difmap
_audit_creation_method SHELXL-97
_cell_angle_alpha 95.901(8)
_cell_angle_beta 110.85(1)
_cell_angle_gamma 103.85(1)
_cell_formula_units_Z 2
_cell_length_a 13.111(3)
_cell_length_b 13.153(4)
_cell_length_c 13.664(4)
_cell_measurement_reflns_used 4413
_cell_measurement_temperature 223(2)
_cell_measurement_theta_max 19.0
_cell_measurement_theta_min 1.0
_cell_volume 2091.6(10)
_computing_data_collection COLLECT
_computing_data_reduction 'DENZO and SCALEPACK'
_computing_structure_refinement 'SHELXL-97 (Sheldrick, 1997)'
_computing_structure_solution 'SHELXS-97 (Sheldrick, 1990)'
_diffrn_ambient_temperature 223(2)
_diffrn_measured_fraction_theta_full 0.996
_diffrn_measured_fraction_theta_max 0.996
_diffrn_measurement_device_type 'Nonius KappaCCD'
_diffrn_measurement_method 'phi-and omega scan'
_diffrn_radiation_monochromator graphite
_diffrn_radiation_source 'fine-focus sealed tube'
_diffrn_radiation_type MoK\a
_diffrn_radiation_wavelength 0.71073
_diffrn_reflns_av_R_equivalents 0.1717
_diffrn_reflns_av_sigmaI/netI 0.2349
_diffrn_reflns_limit_h_max 12
_diffrn_reflns_limit_h_min 0
_diffrn_reflns_limit_k_max 11
_diffrn_reflns_limit_k_min -12
_diffrn_reflns_limit_l_max 11
_diffrn_reflns_limit_l_min -12
_diffrn_reflns_number 5862
_diffrn_reflns_theta_full 19.00
_diffrn_reflns_theta_max 19.00
_diffrn_reflns_theta_min 1.63
_diffrn_standards_number 0
_exptl_absorpt_coefficient_mu 0.669
_exptl_absorpt_correction_type none
_exptl_crystal_colour blue
_exptl_crystal_density_diffrn 1.555
_exptl_crystal_density_method 'not measured'
_exptl_crystal_description needle
_exptl_crystal_F_000 994
_exptl_crystal_size_max 0.22
_exptl_crystal_size_mid 0.04
_exptl_crystal_size_min 0.015
_refine_diff_density_max 0.356
_refine_diff_density_min -0.421
_refine_diff_density_rms 0.072
_refine_ls_extinction_coef 0.0031(10)
_refine_ls_extinction_expression Fc^*^=kFc[1+0.001xFc^2^\l^3^/sin(2\q)]^-1/4^
_refine_ls_extinction_method SHELXL
_refine_ls_goodness_of_fit_ref 0.976
_refine_ls_hydrogen_treatment constr
_refine_ls_matrix_type full
_refine_ls_number_parameters 545
_refine_ls_number_reflns 3347
_refine_ls_number_restraints 0
_refine_ls_restrained_S_all 0.976
_refine_ls_R_factor_all 0.2209
_refine_ls_R_factor_gt 0.0922
_refine_ls_shift/su_max 0.002
_refine_ls_shift/su_mean 0.000
_refine_ls_structure_factor_coef Fsqd
_refine_ls_weighting_details 'calc w=1/[\s^2^(Fo^2^)+(0.0762P)^2^+0.0000P] where P=(Fo^2^+2Fc^2^)/3'
_refine_ls_weighting_scheme calc
_refine_ls_wR_factor_gt 0.1718
_refine_ls_wR_factor_ref 0.2124
_reflns_number_gt 1500
_reflns_number_total 3347
_reflns_threshold_expression >2sigma(I)
_cod_data_source_file b604598g.txt
_cod_data_source_block ni
_cod_original_sg_symbol_H-M P-1
_cod_original_formula_sum 'C30.50 H32.50 Cl1.50 F12 N8 Ni O8'
_cod_database_code 7203411

loop_
_symmetry_equiv_pos_as_xyz
'x, y, z'
'-x, -y, -z'

loop_
_atom_site_label
_atom_site_type_symbol
_atom_site_fract_x
_atom_site_fract_y
_atom_site_fract_z
_atom_site_U_iso_or_equiv
_atom_site_adp_type
_atom_site_occupancy
_atom_site_symmetry_multiplicity
_atom_site_calc_flag
_atom_site_refinement_flags
_atom_site_disorder_assembly
_atom_site_disorder_group
Ni1 Ni 0.32862(18) 0.05687(19) 0.69670(18) 0.0543(9) Uani 1 1 d . . .
O1 O 0.1764(14) -0.4445(13) 0.3739(18) 0.229(12) Uani 1 1 d . . .
O2 O -0.0744(9) -0.2755(10) 0.4005(11) 0.106(6) Uani 1 1 d . . .
O3 O 0.4488(11) 0.1611(12) 0.3467(11) 0.100(5) Uani 1 1 d . . .
O4 O 0.1289(13) 0.2694(12) 0.2450(11) 0.121(6) Uani 1 1 d . . .
O5 O 0.3979(8) 0.1999(8) 0.8076(8) 0.053(3) Uani 1 1 d . . .
O6 O 0.4875(10) 0.0656(10) 0.7024(9) 0.059(4) Uani 1 1 d . . .
O7 O 0.3508(10) -0.0242(9) 0.8183(8) 0.060(3) Uani 1 1 d . . .
O8 O 0.1767(10) 0.0593(8) 0.6942(9) 0.057(4) Uani 1 1 d . . .
N1 N 0.0854(15) -0.4252(14) 0.3630(15) 0.113(7) Uani 1 1 d . . .
N2 N -0.0385(11) -0.3452(12) 0.3687(10) 0.046(4) Uani 1 1 d . . .
N3 N 0.2659(13) -0.0922(10) 0.5952(10) 0.045(4) Uani 1 1 d . . .
N4 N 0.3381(11) -0.1490(14) 0.5931(12) 0.065(4) Uani 1 1 d . . .
H4 H 0.4119 -0.1256 0.6284 0.078 Uiso 1 1 calc . . .
N5 N 0.3668(14) 0.1933(11) 0.2880(11) 0.057(4) Uani 1 1 d . . .
N6 N 0.2154(17) 0.2454(13) 0.2434(15) 0.081(5) Uani 1 1 d . . .
N7 N 0.2989(12) 0.1391(10) 0.5712(11) 0.051(4) Uani 1 1 d . . .
N8 N 0.2217(12) 0.1925(12) 0.5502(13) 0.061(4) Uani 1 1 d . . .
H8 H 0.1856 0.2026 0.5910 0.073 Uiso 1 1 calc . . .
C1 C 0.0699(17) -0.3397(15) 0.4086(15) 0.052(5) Uiso 1 1 d . . .
C2 C -0.0306(17) -0.5032(16) 0.2837(18) 0.084(6) Uani 1 1 d . . .
C3 C -0.1112(15) -0.4439(15) 0.2855(16) 0.065(6) Uani 1 1 d . . .
C4 C 0.1657(17) -0.2560(13) 0.4836(14) 0.057(5) Uani 1 1 d . . .
C5 C 0.1641(13) -0.1560(18) 0.5291(15) 0.059(5) Uani 1 1 d . . .
H5 H 0.0967 -0.1361 0.5140 0.071 Uiso 1 1 calc . . .
C6 C 0.2825(18) -0.2454(17) 0.5301(17) 0.072(6) Uani 1 1 d . . .
H6A H 0.3164 -0.2984 0.5186 0.087 Uiso 1 1 calc . . .
C7 C 0.2878(16) 0.2108(14) 0.322(2) 0.057(5) Uani 1 1 d . . .
C8 C 0.3597(19) 0.2273(14) 0.1838(15) 0.066(6) Uani 1 1 d . . .
C9 C 0.2432(17) 0.2399(16) 0.1461(19) 0.074(6) Uani 1 1 d . . .
C10 C 0.2767(14) 0.1936(13) 0.4208(16) 0.046(5) Uani 1 1 d . . .
C11 C 0.3344(13) 0.1386(14) 0.4916(17) 0.051(5) Uani 1 1 d . . .
H11 H 0.3890 0.1066 0.4846 0.061 Uiso 1 1 calc . . .
C12 C 0.2062(15) 0.2280(15) 0.4614(18) 0.073(6) Uani 1 1 d . . .
H12 H 0.1571 0.2685 0.4319 0.088 Uiso 1 1 calc . . .
C13 C 0.4958(16) 0.2615(15) 0.8318(14) 0.055(5) Uiso 1 1 d . . .
C14 C 0.5791(15) 0.2425(15) 0.8054(16) 0.073(6) Uani 1 1 d . . .
H14 H 0.6472 0.2989 0.8274 0.087 Uiso 1 1 calc . . .
C15 C 0.5739(15) 0.1467(18) 0.7481(15) 0.052(5) Uani 1 1 d . . .
C16 C 0.2754(18) -0.0615(16) 0.8488(13) 0.058(5) Uani 1 1 d . . .
C17 C 0.1640(17) -0.0481(15) 0.8178(17) 0.061(5) Uani 1 1 d . . .
H17 H 0.1133 -0.0836 0.8461 0.073 Uiso 1 1 calc . . .
C18 C 0.1296(16) 0.0172(15) 0.7457(16) 0.051(5) Uani 1 1 d . . .
C21 C -0.017(2) -0.533(2) 0.183(2) 0.154(11) Uani 1 1 d . . .
H21A H 0.0388 -0.5728 0.1948 0.230 Uiso 1 1 calc . . .
H21B H 0.0092 -0.4692 0.1582 0.230 Uiso 1 1 calc . . .
H21C H -0.0897 -0.5779 0.1286 0.230 Uiso 1 1 calc . . .
C22 C -0.0410(17) -0.6035(19) 0.3335(18) 0.117(8) Uani 1 1 d . . .
H22A H -0.0464 -0.5859 0.4019 0.176 Uiso 1 1 calc . . .
H22B H 0.0258 -0.6276 0.3441 0.176 Uiso 1 1 calc . . .
H22C H -0.1091 -0.6599 0.2858 0.176 Uiso 1 1 calc . . .
C31 C -0.1625(18) -0.401(2) 0.1837(19) 0.142(10) Uani 1 1 d . . .
H31A H -0.1015 -0.3634 0.1646 0.214 Uiso 1 1 calc . . .
H31B H -0.2037 -0.3530 0.1970 0.214 Uiso 1 1 calc . . .
H31C H -0.2145 -0.4609 0.1255 0.214 Uiso 1 1 calc . . .
C32 C -0.2077(18) -0.4987(18) 0.313(2) 0.160(12) Uani 1 1 d . . .
H32A H -0.2580 -0.4544 0.3085 0.241 Uiso 1 1 calc . . .
H32B H -0.1776 -0.5105 0.3858 0.241 Uiso 1 1 calc . . .
H32C H -0.2501 -0.5670 0.2639 0.241 Uiso 1 1 calc . . .
C81 C 0.4600(19) 0.3285(18) 0.2177(19) 0.135(10) Uani 1 1 d . . .
H81A H 0.5311 0.3103 0.2442 0.202 Uiso 1 1 calc . . .
H81B H 0.4573 0.3779 0.2739 0.202 Uiso 1 1 calc . . .
H81C H 0.4556 0.3617 0.1568 0.202 Uiso 1 1 calc . . .
C82 C 0.3857(17) 0.1440(16) 0.1184(16) 0.102(7) Uani 1 1 d . . .
H82A H 0.4649 0.1460 0.1539 0.153 Uiso 1 1 calc . . .
H82B H 0.3724 0.1594 0.0477 0.153 Uiso 1 1 calc . . .
H82C H 0.3363 0.0735 0.1118 0.153 Uiso 1 1 calc . . .
C91 C 0.234(2) 0.339(2) 0.1041(17) 0.134(9) Uani 1 1 d . . .
H91A H 0.1556 0.3409 0.0796 0.201 Uiso 1 1 calc . . .
H91B H 0.2587 0.3403 0.0450 0.201 Uiso 1 1 calc . . .
H91C H 0.2827 0.4016 0.1606 0.201 Uiso 1 1 calc . . .
C92 C 0.153(2) 0.145(2) 0.0626(19) 0.134(10) Uani 1 1 d . . .
H92A H 0.0791 0.1582 0.0405 0.201 Uiso 1 1 calc . . .
H92B H 0.1490 0.0811 0.0929 0.201 Uiso 1 1 calc . . .
H92C H 0.1724 0.1341 0.0010 0.201 Uiso 1 1 calc . . .
C131 C 0.521(2) 0.365(2) 0.907(2) 0.084(7) Uani 1 1 d . . .
C151 C 0.6743(18) 0.138(2) 0.721(2) 0.089(7) Uani 1 1 d . . .
C161 C 0.3055(17) -0.1364(17) 0.927(2) 0.067(6) Uani 1 1 d . . .
C181 C 0.011(2) 0.033(2) 0.7319(19) 0.080(7) Uani 1 1 d . . .
F1 F 0.4699(14) 0.4263(11) 0.8557(13) 0.164(6) Uani 1 1 d . . .
F2 F 0.6240(12) 0.4202(12) 0.9477(14) 0.188(9) Uani 1 1 d . . .
F3 F 0.479(2) 0.3541(11) 0.9717(14) 0.239(12) Uani 1 1 d . . .
F4 F 0.7575(11) 0.2260(10) 0.7472(12) 0.142(6) Uani 1 1 d . . .
F5 F 0.7240(10) 0.0716(12) 0.7789(12) 0.140(6) Uani 1 1 d . . .
F6 F 0.6483(10) 0.0971(10) 0.6227(11) 0.111(4) Uani 1 1 d . . .
F7 F 0.2324(11) -0.1721(11) 0.9689(10) 0.137(5) Uani 1 1 d . . .
F8 F 0.4058(11) -0.0962(10) 1.0050(10) 0.118(5) Uani 1 1 d . . .
F9 F 0.3133(11) -0.2252(10) 0.8794(10) 0.120(4) Uani 1 1 d . . .
F10 F -0.0426(8) -0.0202(10) 0.7834(9) 0.105(4) Uani 1 1 d . . .
F11 F 0.0319(9) 0.1354(11) 0.7733(11) 0.113(4) Uani 1 1 d . . .
F12 F -0.0542(8) 0.0156(10) 0.6314(10) 0.099(4) Uani 1 1 d . . .
C19 C 0.510(3) -0.559(2) 0.521(3) 0.043(8) Uiso 0.50 1 d P . .
Cl1 Cl 0.3910(9) -0.5143(9) 0.4757(11) 0.287(6) Uani 1 1 d . . .
Cl2 Cl 0.5236(18) -0.5974(13) 0.6194(15) 0.238(9) Uani 0.50 1 d P . .

loop_
_atom_site_aniso_label
_atom_site_aniso_U_11
_atom_site_aniso_U_22
_atom_site_aniso_U_33
_atom_site_aniso_U_23
_atom_site_aniso_U_13
_atom_site_aniso_U_12
Ni1 0.0560(15) 0.0579(17) 0.0445(17) 0.0093(13) 0.0161(13) 0.0154(12)
O1 0.087(12) 0.128(16) 0.36(3) -0.123(17) -0.004(15) 0.051(11)
O2 0.057(8) 0.088(11) 0.125(13) -0.069(9) -0.003(8) 0.035(8)
O3 0.071(10) 0.161(14) 0.086(12) 0.042(10) 0.032(9) 0.055(10)
O4 0.143(13) 0.188(16) 0.100(13) 0.058(11) 0.069(11) 0.128(13)
O5 0.060(7) 0.044(7) 0.048(8) -0.005(6) 0.024(6) 0.007(6)
O6 0.041(8) 0.080(10) 0.044(9) 0.005(8) 0.003(7) 0.020(7)
O7 0.073(8) 0.062(9) 0.046(9) 0.020(7) 0.023(7) 0.020(7)
O8 0.085(9) 0.038(8) 0.062(10) 0.025(7) 0.044(8) 0.015(7)
N1 0.073(13) 0.105(16) 0.150(18) -0.025(14) 0.022(13) 0.063(13)
N2 0.046(10) 0.043(10) 0.032(10) -0.009(8) -0.002(8) 0.016(9)
N3 0.053(10) 0.043(10) 0.033(10) -0.002(8) 0.010(9) 0.016(10)
N4 0.042(10) 0.063(13) 0.070(12) -0.006(10) -0.003(9) 0.026(10)
N5 0.056(11) 0.063(11) 0.047(13) 0.014(9) 0.009(10) 0.024(9)
N6 0.117(16) 0.101(14) 0.061(14) 0.023(11) 0.059(14) 0.055(12)
N7 0.042(9) 0.040(10) 0.064(12) -0.002(8) 0.022(9) 0.002(8)
N8 0.052(10) 0.078(12) 0.056(13) 0.006(10) 0.019(9) 0.033(9)
C2 0.064(15) 0.059(16) 0.089(19) 0.007(15) 0.003(14) -0.007(14)
C3 0.041(12) 0.066(15) 0.067(16) -0.015(14) -0.007(12) 0.038(13)
C4 0.078(16) 0.023(13) 0.060(14) -0.009(11) 0.017(12) 0.021(11)
C5 0.017(11) 0.081(16) 0.050(13) -0.003(12) -0.008(10) 0.002(11)
C6 0.060(15) 0.065(17) 0.091(18) 0.002(14) 0.035(14) 0.015(13)
C7 0.041(13) 0.052(14) 0.076(19) 0.013(13) 0.018(15) 0.021(10)
C8 0.14(2) 0.048(14) 0.048(15) 0.028(12) 0.063(14) 0.038(14)
C9 0.066(15) 0.072(16) 0.10(2) 0.054(16) 0.025(15) 0.049(13)
C10 0.056(12) 0.039(12) 0.058(15) 0.023(11) 0.027(12) 0.029(10)
C11 0.047(11) 0.051(13) 0.066(15) 0.001(12) 0.032(12) 0.023(10)
C12 0.086(15) 0.104(18) 0.059(16) 0.028(14) 0.031(13) 0.071(13)
C14 0.085(14) 0.047(14) 0.111(18) 0.031(13) 0.064(14) 0.017(11)
C15 0.031(13) 0.070(17) 0.055(15) 0.033(13) -0.001(12) 0.031(13)
C16 0.080(18) 0.068(16) 0.019(12) 0.011(12) 0.013(12) 0.019(14)
C17 0.035(12) 0.054(13) 0.090(16) 0.017(13) 0.031(11) -0.006(10)
C18 0.058(16) 0.047(14) 0.044(15) 0.008(12) 0.010(12) 0.027(12)
C21 0.15(2) 0.23(3) 0.12(2) 0.03(2) 0.07(2) 0.10(2)
C22 0.111(18) 0.11(2) 0.11(2) 0.030(17) 0.016(16) 0.053(16)
C31 0.098(17) 0.18(3) 0.09(2) -0.020(19) -0.042(15) 0.075(18)
C32 0.094(16) 0.11(2) 0.28(4) 0.00(2) 0.11(2) -0.002(15)
C81 0.16(2) 0.101(19) 0.15(2) 0.010(17) 0.111(19) -0.029(17)
C82 0.134(18) 0.096(17) 0.077(17) 0.000(14) 0.051(15) 0.029(14)
C91 0.20(2) 0.17(3) 0.11(2) 0.11(2) 0.078(19) 0.14(2)
C92 0.13(2) 0.17(3) 0.09(2) 0.00(2) 0.060(17) 0.01(2)
C131 0.11(2) 0.08(2) 0.08(2) 0.014(17) 0.036(18) 0.055(17)
C151 0.040(16) 0.10(2) 0.061(18) -0.031(16) -0.017(15) -0.008(15)
C161 0.054(15) 0.039(14) 0.10(2) 0.015(15) 0.018(15) 0.012(12)
C181 0.11(2) 0.070(18) 0.046(17) 0.037(15) 0.031(16) 0.001(17)
F1 0.201(16) 0.076(11) 0.173(16) -0.002(10) 0.025(13) 0.056(11)
F2 0.085(10) 0.153(15) 0.220(19) -0.104(13) -0.009(11) 0.013(10)
F3 0.46(3) 0.100(12) 0.196(19) -0.040(12) 0.25(2) -0.012(15)
F4 0.096(9) 0.109(11) 0.205(15) -0.020(11) 0.081(10) -0.011(9)
F5 0.077(9) 0.197(16) 0.175(15) 0.090(13) 0.048(9) 0.073(10)
F6 0.104(9) 0.130(11) 0.107(11) 0.007(9) 0.060(9) 0.027(8)
F7 0.110(9) 0.196(14) 0.144(13) 0.118(11) 0.064(10) 0.058(10)
F8 0.101(9) 0.125(12) 0.090(10) 0.048(9) -0.004(8) 0.019(8)
F9 0.174(12) 0.069(9) 0.124(12) 0.034(8) 0.050(10) 0.059(9)
F10 0.074(8) 0.154(11) 0.121(11) 0.076(10) 0.054(8) 0.049(7)
F11 0.101(9) 0.104(11) 0.161(13) 0.042(10) 0.070(9) 0.047(9)
F12 0.066(8) 0.151(12) 0.077(10) 0.051(9) 0.019(7) 0.027(8)
Cl1 0.229(10) 0.209(11) 0.420(19) 0.033(12) 0.115(12) 0.093(10)
Cl2 0.35(3) 0.125(14) 0.146(16) -0.006(13) 0.018(17) 0.034(16)

loop_
_atom_type_symbol
_atom_type_description
_atom_type_scat_dispersion_real
_atom_type_scat_dispersion_imag
_atom_type_scat_source
C C 0.0033 0.0016 'International Tables Vol C Tables 4.2.6.8 and 6.1.1.4'
H H 0.0000 0.0000 'International Tables Vol C Tables 4.2.6.8 and 6.1.1.4'
N N 0.0061 0.0033 'International Tables Vol C Tables 4.2.6.8 and 6.1.1.4'
O O 0.0106 0.0060 'International Tables Vol C Tables 4.2.6.8 and 6.1.1.4'
F F 0.0171 0.0103 'International Tables Vol C Tables 4.2.6.8 and 6.1.1.4'
Ni Ni 0.3393 1.1124 'International Tables Vol C Tables 4.2.6.8 and 6.1.1.4'
Cl Cl 0.1484 0.1585 'International Tables Vol C Tables 4.2.6.8 and 6.1.1.4'

loop_
_geom_angle_atom_site_label_1
_geom_angle_atom_site_label_2
_geom_angle_atom_site_label_3
_geom_angle
_geom_angle_site_symmetry_1
_geom_angle_site_symmetry_3
_geom_angle_publ_flag
O8 Ni1 O6 176.0(5) . . ?
O8 Ni1 O7 90.1(5) . . ?
O6 Ni1 O7 91.6(5) . . ?
O8 Ni1 O5 87.5(4) . . ?
O6 Ni1 O5 88.9(4) . . ?
O7 Ni1 O5 89.6(4) . . ?
O8 Ni1 N3 94.2(5) . . ?
O6 Ni1 N3 89.5(5) . . ?
O7 Ni1 N3 86.1(5) . . ?
O5 Ni1 N3 175.4(5) . . ?
O8 Ni1 N7 87.6(6) . . ?
O6 Ni1 N7 90.8(5) . . ?
O7 Ni1 N7 177.6(6) . . ?
O5 Ni1 N7 90.7(5) . . ?
N3 Ni1 N7 93.7(5) . . ?
C13 O5 Ni1 124.1(11) . . ?
C15 O6 Ni1 124.6(11) . . ?
C16 O7 Ni1 123.7(12) . . ?
C18 O8 Ni1 126.9(12) . . ?
O1 N1 C1 128.6(18) . . ?
O1 N1 C2 120.9(16) . . ?
C1 N1 C2 110.4(17) . . ?
O2 N2 C1 121.9(15) . . ?
O2 N2 C3 124.8(12) . . ?
C1 N2 C3 113.2(14) . . ?
C5 N3 N4 104.3(13) . . ?
C5 N3 Ni1 136.2(14) . . ?
N4 N3 Ni1 119.4(12) . . ?
C6 N4 N3 111.4(13) . . ?
C6 N4 H4 124.3 . . ?
N3 N4 H4 124.3 . . ?
O3 N5 C7 121.1(18) . . ?
O3 N5 C8 123.8(16) . . ?
C7 N5 C8 114.7(17) . . ?
O4 N6 C7 126.0(17) . . ?
O4 N6 C9 122(2) . . ?
C7 N6 C9 111.2(17) . . ?
C11 N7 N8 106.7(14) . . ?
C11 N7 Ni1 130.7(15) . . ?
N8 N7 Ni1 121.9(13) . . ?
C12 N8 N7 112.8(13) . . ?
C12 N8 H8 123.6 . . ?
N7 N8 H8 123.6 . . ?
N2 C1 N1 109.9(18) . . ?
N2 C1 C4 129.9(18) . . ?
N1 C1 C4 120.0(18) . . ?
C3 C2 C21 120(2) . . ?
C3 C2 C22 115.4(17) . . ?
C21 C2 C22 107.0(19) . . ?
C3 C2 N1 102.7(16) . . ?
C21 C2 N1 106.8(18) . . ?
C22 C2 N1 103.4(17) . . ?
C2 C3 N2 103.5(14) . . ?
C2 C3 C32 116.2(18) . . ?
N2 C3 C32 109.3(16) . . ?
C2 C3 C31 115.6(18) . . ?
N2 C3 C31 103.9(16) . . ?
C32 C3 C31 107.5(18) . . ?
C6 C4 C5 100.7(15) . . ?
C6 C4 C1 132.8(18) . . ?
C5 C4 C1 126.5(18) . . ?
N3 C5 C4 114.1(15) . . ?
N3 C5 H5 123.0 . . ?
C4 C5 H5 123.0 . . ?
N4 C6 C4 109.5(15) . . ?
N4 C6 H6A 125.2 . . ?
C4 C6 H6A 125.2 . . ?
N5 C7 N6 107(2) . . ?
N5 C7 C10 128(2) . . ?
N6 C7 C10 125.5(18) . . ?
C9 C8 N5 99.6(14) . . ?
C9 C8 C82 119.9(19) . . ?
N5 C8 C82 108.1(15) . . ?
C9 C8 C81 117.3(17) . . ?
N5 C8 C81 104.0(16) . . ?
C82 C8 C81 106.3(16) . . ?
C8 C9 C91 114.5(17) . . ?
C8 C9 N6 104.7(16) . . ?
C91 C9 N6 108.3(18) . . ?
C8 C9 C92 113.4(18) . . ?
C91 C9 C92 108.4(19) . . ?
N6 C9 C92 107.1(16) . . ?
C12 C10 C11 107.3(17) . . ?
C12 C10 C7 126(2) . . ?
C11 C10 C7 126.4(18) . . ?
N7 C11 C10 107.8(14) . . ?
N7 C11 H11 126.1 . . ?
C10 C11 H11 126.1 . . ?
N8 C12 C10 105.3(16) . . ?
N8 C12 H12 127.3 . . ?
C10 C12 H12 127.3 . . ?
O5 C13 C14 127.8(18) . . ?
O5 C13 C131 113.5(18) . . ?
C14 C13 C131 118.6(19) . . ?
C13 C14 C15 125.6(17) . . ?
C13 C14 H14 117.2 . . ?
C15 C14 H14 117.2 . . ?
O6 C15 C14 127.0(16) . . ?
O6 C15 C151 112.6(18) . . ?
C14 C15 C151 119.8(19) . . ?
O7 C16 C17 128.6(19) . . ?
O7 C16 C161 114.0(18) . . ?
C17 C16 C161 117.4(19) . . ?
C18 C17 C16 120.8(15) . . ?
C18 C17 H17 119.6 . . ?
C16 C17 H17 119.6 . . ?
O8 C18 C17 129.0(17) . . ?
O8 C18 C181 117.6(19) . . ?
C17 C18 C181 113.3(19) . . ?
C2 C21 H21A 109.5 . . ?
C2 C21 H21B 109.5 . . ?
H21A C21 H21B 109.5 . . ?
C2 C21 H21C 109.5 . . ?
H21A C21 H21C 109.5 . . ?
H21B C21 H21C 109.5 . . ?
C2 C22 H22A 109.5 . . ?
C2 C22 H22B 109.5 . . ?
H22A C22 H22B 109.5 . . ?
C2 C22 H22C 109.5 . . ?
H22A C22 H22C 109.5 . . ?
H22B C22 H22C 109.5 . . ?
C3 C31 H31A 109.5 . . ?
C3 C31 H31B 109.5 . . ?
H31A C31 H31B 109.5 . . ?
C3 C31 H31C 109.5 . . ?
H31A C31 H31C 109.5 . . ?
H31B C31 H31C 109.5 . . ?
C3 C32 H32A 109.5 . . ?
C3 C32 H32B 109.5 . . ?
H32A C32 H32B 109.5 . . ?
C3 C32 H32C 109.5 . . ?
H32A C32 H32C 109.5 . . ?
H32B C32 H32C 109.5 . . ?
C8 C81 H81A 109.5 . . ?
C8 C81 H81B 109.5 . . ?
H81A C81 H81B 109.5 . . ?
C8 C81 H81C 109.5 . . ?
H81A C81 H81C 109.5 . . ?
H81B C81 H81C 109.5 . . ?
C8 C82 H82A 109.5 . . ?
C8 C82 H82B 109.5 . . ?
H82A C82 H82B 109.5 . . ?
C8 C82 H82C 109.5 . . ?
H82A C82 H82C 109.5 . . ?
H82B C82 H82C 109.5 . . ?
C9 C91 H91A 109.5 . . ?
C9 C91 H91B 109.5 . . ?
H91A C91 H91B 109.5 . . ?
C9 C91 H91C 109.5 . . ?
H91A C91 H91C 109.5 . . ?
H91B C91 H91C 109.5 . . ?
C9 C92 H92A 109.5 . . ?
C9 C92 H92B 109.5 . . ?
H92A C92 H92B 109.5 . . ?
C9 C92 H92C 109.5 . . ?
H92A C92 H92C 109.5 . . ?
H92B C92 H92C 109.5 . . ?
F3 C131 F2 113(2) . . ?
F3 C131 F1 100(2) . . ?
F2 C131 F1 104(2) . . ?
F3 C131 C13 113(2) . . ?
F2 C131 C13 115.4(19) . . ?
F1 C131 C13 110(2) . . ?
F6 C151 F4 107(2) . . ?
F6 C151 F5 106(2) . . ?
F4 C151 F5 103.7(18) . . ?
F6 C151 C15 114.9(17) . . ?
F4 C151 C15 116(2) . . ?
F5 C151 C15 108(2) . . ?
F7 C161 F8 108(2) . . ?
F7 C161 F9 102.9(17) . . ?
F8 C161 F9 103.2(17) . . ?
F7 C161 C16 116.9(17) . . ?
F8 C161 C16 113.4(17) . . ?
F9 C161 C16 111.4(19) . . ?
F12 C181 F10 110.6(19) . . ?
F12 C181 F11 107(2) . . ?
F10 C181 F11 104.7(19) . . ?
F12 C181 C18 110.7(18) . . ?
F10 C181 C18 117(2) . . ?
F11 C181 C18 106.3(17) . . ?
Cl1 C19 Cl2 114(2) 2_646 . ?
Cl1 C19 Cl1 113(2) 2_646 . ?
Cl2 C19 Cl1 112(2) . . ?
Cl1 C19 C19 65.1(19) 2_646 2_646 ?
Cl2 C19 C19 135(3) . 2_646 ?
Cl1 C19 C19 47.6(15) . 2_646 ?
C19 Cl1 C19 67(2) 2_646 . ?
C19 Cl1 Cl2 33.5(15) 2_646 2_646 ?
C19 Cl1 Cl2 90.2(14) . 2_646 ?
C19 Cl2 Cl1 32.4(13) . 2_646 ?

loop_
_geom_bond_atom_site_label_1
_geom_bond_atom_site_label_2
_geom_bond_distance
_geom_bond_site_symmetry_2
_geom_bond_publ_flag
Ni1 O8 1.989(11) . ?
Ni1 O6 2.031(10) . ?
Ni1 O7 2.038(12) . ?
Ni1 O5 2.068(9) . ?
Ni1 N3 2.073(12) . ?
Ni1 N7 2.090(14) . ?
O1 N1 1.241(16) . ?
O2 N2 1.233(13) . ?
O3 N5 1.285(15) . ?
O4 N6 1.254(17) . ?
O5 C13 1.248(17) . ?
O6 C15 1.262(19) . ?
O7 C16 1.222(18) . ?
O8 C18 1.186(19) . ?
N1 C1 1.32(2) . ?
N1 C2 1.55(2) . ?
N2 C1 1.308(18) . ?
N2 C3 1.490(19) . ?
N3 C5 1.323(17) . ?
N3 N4 1.346(15) . ?
N4 C6 1.330(19) . ?
N4 H4 0.8700 . ?
N5 C7 1.333(19) . ?
N5 C8 1.514(19) . ?
N6 C7 1.36(2) . ?
N6 C9 1.50(2) . ?
N7 C11 1.327(17) . ?
N7 N8 1.331(15) . ?
N8 C12 1.311(19) . ?
N8 H8 0.8700 . ?
C1 C4 1.42(2) . ?
C2 C3 1.46(2) . ?
C2 C21 1.48(2) . ?
C2 C22 1.54(3) . ?
C3 C32 1.49(2) . ?
C3 C31 1.54(3) . ?
C4 C6 1.40(2) . ?
C4 C5 1.40(2) . ?
C5 H5 0.9400 . ?
C6 H6A 0.9400 . ?
C7 C10 1.44(2) . ?
C8 C9 1.48(2) . ?
C8 C82 1.52(2) . ?
C8 C81 1.52(2) . ?
C9 C91 1.50(3) . ?
C9 C92 1.52(3) . ?
C10 C12 1.37(2) . ?
C10 C11 1.38(2) . ?
C11 H11 0.9400 . ?
C12 H12 0.9400 . ?
C13 C14 1.33(2) . ?
C13 C131 1.50(3) . ?
C14 C15 1.39(2) . ?
C14 H14 0.9400 . ?
C15 C151 1.51(2) . ?
C16 C17 1.43(2) . ?
C16 C161 1.54(2) . ?
C17 C18 1.40(2) . ?
C17 H17 0.9400 . ?
C18 C181 1.56(3) . ?
C21 H21A 0.9700 . ?
C21 H21B 0.9700 . ?
C21 H21C 0.9700 . ?
C22 H22A 0.9700 . ?
C22 H22B 0.9700 . ?
C22 H22C 0.9700 . ?
C31 H31A 0.9700 . ?
C31 H31B 0.9700 . ?
C31 H31C 0.9700 . ?
C32 H32A 0.9700 . ?
C32 H32B 0.9700 . ?
C32 H32C 0.9700 . ?
C81 H81A 0.9700 . ?
C81 H81B 0.9700 . ?
C81 H81C 0.9700 . ?
C82 H82A 0.9700 . ?
C82 H82B 0.9700 . ?
C82 H82C 0.9700 . ?
C91 H91A 0.9700 . ?
C91 H91B 0.9700 . ?
C91 H91C 0.9700 . ?
C92 H92A 0.9700 . ?
C92 H92B 0.9700 . ?
C92 H92C 0.9700 . ?
C131 F3 1.21(2) . ?
C131 F2 1.25(2) . ?
C131 F1 1.28(2) . ?
C151 F6 1.28(2) . ?
C151 F4 1.30(2) . ?
C151 F5 1.36(2) . ?
C161 F7 1.302(19) . ?
C161 F8 1.302(19) . ?
C161 F9 1.322(19) . ?
C181 F12 1.30(2) . ?
C181 F10 1.303(18) . ?
C181 F11 1.33(2) . ?
C19 Cl1 1.41(3) 2_646 ?
C19 Cl2 1.45(3) . ?
C19 Cl1 1.73(3) . ?
C19 C19 1.76(7) 2_646 ?
Cl1 C19 1.41(3) 2_646 ?
Cl1 Cl2 2.40(2) 2_646 ?
Cl2 Cl1 2.40(2) 2_646 ?

loop_
_geom_hbond_atom_site_label_D
_geom_hbond_atom_site_label_H
_geom_hbond_atom_site_label_A
_geom_hbond_distance_DH
_geom_hbond_distance_HA
_geom_hbond_distance_DA
_geom_hbond_angle_DHA
_geom_hbond_site_symmetry_A
N4 H4 O3 0.87 1.92 2.666(19) 143.6 2_656
N8 H8 O2 0.87 1.96 2.676(18) 139.4 2_556
